data_4109724
loop_
_publ_author_name
'Elena Cariati'
'Roberto Macchi'
'Dominique Roberto'
'Renato Ugo'
'Simona Galli'
'Nicola Casati'
'Piero Macchi'
'Angelo Sironi'
'Lapo Bogani'
'Andrea Caneschi'
'Dante Gatteschi'

_publ_section_title
;
 Polyfunctional Inorganic-Organic Hybrid Materials: An Unusual Kind of NLO
 Active Layered Mixed Metal Oxalates with Tunable Magnetic Properties and
 Very Large Second Harmonic Generation
;
_journal_name_full 'Journal of the American Chemical Society'
_journal_page_first 9410
_journal_page_last 9420
_journal_paper_doi 10.1021/ja0710712
_journal_volume 129
_journal_year 2007
_chemical_formula_sum 'C86 H53.5 I2 N10 O18 Rh'
_chemical_formula_weight 1871.6
_chemical_name_systematic
;
 ?
;
_space_group_IT_number 2
_symmetry_cell_setting triclinic
_symmetry_space_group_name_Hall '-P 1'
_symmetry_space_group_name_H-M 'P -1'
_atom_sites_solution_hydrogens geom
_atom_sites_solution_primary direct
_atom_sites_solution_secondary difmap
_audit_conform_dict_location ftp://ftp.iucr.org/pub/cif_core.dic
_audit_conform_dict_name cif_core.dic
_audit_conform_dict_version 2.3
_audit_creation_date 2007-01-17T11:29:24-00:00
_audit_creation_method 'WinGX routine CIF_UPDATE'
_cell_angle_alpha 101.1390(10)
_cell_angle_beta 96.4110(10)
_cell_angle_gamma 100.4930(10)
_cell_formula_units_Z 2
_cell_length_a 14.4180(6)
_cell_length_b 15.4727(6)
_cell_length_c 20.7604(8)
_cell_measurement_reflns_used 988
_cell_measurement_temperature 293(2)
_cell_measurement_theta_max 24.6
_cell_measurement_theta_min 2.9
_cell_volume 4416.0(3)
_computing_structure_refinement 'SHELXL-97 (Sheldrick, 1997)'
_diffrn_ambient_temperature 293(2)
_diffrn_measured_fraction_theta_full 0.998
_diffrn_measured_fraction_theta_max 0.998
_diffrn_measurement_device_type 'Bruker Smart'
_diffrn_measurement_method 'profile data from \q/2\q scans'
_diffrn_radiation_monochromator graphite
_diffrn_radiation_type MoK\a
_diffrn_radiation_wavelength 0.71073
_diffrn_reflns_av_R_equivalents 0.0273
_diffrn_reflns_av_unetI/netI 0.0228
_diffrn_reflns_limit_h_max 17
_diffrn_reflns_limit_h_min -17
_diffrn_reflns_limit_k_max 18
_diffrn_reflns_limit_k_min -18
_diffrn_reflns_limit_l_max 24
_diffrn_reflns_limit_l_min -24
_diffrn_reflns_number 57304
_diffrn_reflns_theta_full 25.03
_diffrn_reflns_theta_max 25.03
_diffrn_reflns_theta_min 1.01
_exptl_absorpt_coefficient_mu 0.963
_exptl_absorpt_correction_T_max 1.0
_exptl_absorpt_correction_T_min 0.883
_exptl_absorpt_correction_type empirical
_exptl_crystal_colour red
_exptl_crystal_density_diffrn 1.408
_exptl_crystal_description prism
_exptl_crystal_F_000 1869
_exptl_crystal_size_max 0.25
_exptl_crystal_size_mid 0.20
_exptl_crystal_size_min 0.15
_refine_diff_density_max 0.905
_refine_diff_density_min -1.179
_refine_diff_density_rms 0.094
_refine_ls_extinction_method none
_refine_ls_goodness_of_fit_ref 1.047
_refine_ls_hydrogen_treatment constr
_refine_ls_matrix_type full
_refine_ls_number_parameters 1065
_refine_ls_number_reflns 15594
_refine_ls_number_restraints 28
_refine_ls_restrained_S_all 1.053
_refine_ls_R_factor_all 0.0544
_refine_ls_R_factor_gt 0.041
_refine_ls_shift/su_max 0.003
_refine_ls_shift/su_mean 0
_refine_ls_structure_factor_coef Fsqd
_refine_ls_weighting_details 'calc w=1/[\s^2^(Fo^2^)+(0.0730P)^2^+4.5083P] where P=(Fo^2^+2Fc^2^)/3'
_refine_ls_weighting_scheme calc
_refine_ls_wR_factor_gt 0.1188
_refine_ls_wR_factor_ref 0.1356
_reflns_number_gt 12636
_reflns_number_total 15594
_reflns_threshold_expression >2sigma(I)
_cod_data_source_file ja0710712si20070214_064508_4.cif
_cod_data_source_block 10
_cod_original_formula_sum 'C86 H53.50 I2 N10 O18 Rh'
_cod_database_code 4109724

loop_
_symmetry_equiv_pos_as_xyz
'x, y, z'
'-x, -y, -z'

loop_
_atom_site_label
_atom_site_type_symbol
_atom_site_fract_x
_atom_site_fract_y
_atom_site_fract_z
_atom_site_U_iso_or_equiv
_atom_site_adp_type
_atom_site_occupancy
_atom_site_symmetry_multiplicity
_atom_site_calc_flag
_atom_site_refinement_flags
Rh1 Rh 0.538801(19) 0.524664(16) 0.258960(12) 0.03828(9) Uani 1 1 d .
I1 I 0.28177(3) 0.96147(2) 0.998281(17) 0.08002(12) Uani 1 1 d .
I2 I 0.65104(3) 0.98397(2) 0.466495(18) 0.08430(12) Uani 1 1 d .
O1 O 0.5650(3) 0.7445(3) 0.4313(2) 0.1063(13) Uani 1 1 d .
O2 O 0.3897(3) 0.8058(3) 0.4517(3) 0.1323(18) Uani 1 1 d .
O3 O 0.8254(3) 0.8482(3) 0.4575(2) 0.1129(15) Uani 1 1 d .
O4 O 0.7380(3) 0.3409(3) 0.1784(2) 0.1090(13) Uani 1 1 d .
O5 O 0.6198(3) 0.2284(2) 0.0637(2) 0.0965(11) Uani 1 1 d .
O6 O 0.4236(4) 0.1840(4) 0.0433(3) 0.156(2) Uani 1 1 d .
O11 O 0.3461(2) 0.6723(2) 0.29282(17) 0.0720(8) Uani 1 1 d .
O12 O 0.41946(17) 0.55867(17) 0.28750(13) 0.0500(6) Uani 1 1 d .
O13 O 0.54083(17) 0.62949(16) 0.21448(12) 0.0484(6) Uani 1 1 d .
O14 O 0.4789(2) 0.75110(17) 0.22266(15) 0.0631(7) Uani 1 1 d .
O21 O 0.53025(19) 0.41893(16) 0.30278(12) 0.0509(6) Uani 1 1 d .
O22 O 0.4661(3) 0.2743(2) 0.28065(19) 0.0907(11) Uani 1 1 d .
O23 O 0.3931(3) 0.2873(2) 0.15548(18) 0.0906(11) Uani 1 1 d .
O24 O 0.4597(2) 0.43245(19) 0.18183(12) 0.0580(7) Uani 1 1 d .
O31 O 0.62450(17) 0.61337(15) 0.33635(12) 0.0456(5) Uani 1 1 d .
O32 O 0.66445(18) 0.50305(16) 0.23221(11) 0.0481(6) Uani 1 1 d .
O33 O 0.8170(2) 0.5643(3) 0.25808(17) 0.0847(10) Uani 1 1 d .
O34 O 0.7768(2) 0.68269(19) 0.36461(15) 0.0659(8) Uani 1 1 d .
C101 C 0.4826(2) 0.6781(2) 0.23527(17) 0.0436(8) Uani 1 1 d .
C102 C 0.4093(2) 0.6353(2) 0.27574(18) 0.0459(8) Uani 1 1 d .
C201 C 0.4814(3) 0.3456(2) 0.26481(19) 0.0512(9) Uani 1 1 d .
C202 C 0.4412(3) 0.3537(3) 0.19449(19) 0.0536(9) Uani 1 1 d .
C301 C 0.7356(3) 0.5601(3) 0.26780(18) 0.0505(9) Uani 1 1 d .
C303 C 0.7126(3) 0.6254(2) 0.32825(17) 0.0455(8) Uani 1 1 d .
C11' C 0.0652(4) 0.4374(3) 0.2227(2) 0.0628(11) Uani 1 1 d D
C12 C -0.0001(3) 0.7711(3) 0.3804(2) 0.0621(10) Uani 1 1 d .
H12 H -0.0604 0.7839 0.3831 0.075 Uiso 1 1 calc R
C12' C -0.0136(4) 0.3741(3) 0.1904(2) 0.0675(11) Uani 1 1 d .
H12' H -0.0737 0.3839 0.1976 0.081 Uiso 1 1 calc R
C13' C -0.0071(3) 0.2977(3) 0.1485(2) 0.0637(11) Uani 1 1 d .
H13' H -0.0629 0.2567 0.1279 0.076 Uiso 1 1 calc R
C13 C 0.0079(3) 0.6929(3) 0.3405(2) 0.0630(11) Uani 1 1 d .
H13 H -0.0465 0.6527 0.3167 0.076 Uiso 1 1 calc R
C14' C 0.0803(3) 0.2782(3) 0.13484(19) 0.0534(9) Uani 1 1 d .
C14 C 0.0980(3) 0.6729(3) 0.33524(19) 0.0571(10) Uani 1 1 d D
C15' C 0.1633(3) 0.3407(3) 0.1682(2) 0.0615(10) Uani 1 1 d .
H15' H 0.2232 0.3298 0.1614 0.074 Uiso 1 1 calc R
C15 C 0.1756(3) 0.7365(3) 0.3715(2) 0.0620(10) Uani 1 1 d .
H15 H 0.2368 0.7265 0.3684 0.074 Uiso 1 1 calc R
C16' C 0.1549(4) 0.4190(3) 0.2116(2) 0.0666(12) Uani 1 1 d .
H16' H 0.21 0.4601 0.2336 0.08 Uiso 1 1 calc R
C16 C 0.1645(3) 0.8125(3) 0.4112(2) 0.0617(10) Uani 1 1 d .
H16 H 0.218 0.8534 0.4357 0.074 Uiso 1 1 calc R
C17' C 0.0499(3) 0.5210(3) 0.2631(2) 0.0504(14) Uiso 0.837(11) 1 d PD
H17' H -0.0128 0.526 0.2663 0.06 Uiso 0.837(11) 1 calc PR
C17 C 0.1189(4) 0.5903(3) 0.2954(2) 0.0514(14) Uiso 0.837(11) 1 d PD
H17 H 0.1822 0.5868 0.2929 0.062 Uiso 0.837(11) 1 calc PR
C171 C 0.1203(13) 0.5301(10) 0.2669(10) 0.048(7) Uiso 0.163(11) 1 d PD
H171 H 0.1863 0.5469 0.2775 0.058 Uiso 0.163(11) 1 calc PR
C170 C 0.0596(15) 0.5826(10) 0.2877(9) 0.046(7) Uiso 0.163(11) 1 d PD
H170 H -0.0056 0.5635 0.2729 0.056 Uiso 0.163(11) 1 calc PR
C21' C 0.2017(4) 0.1662(4) 0.3356(4) 0.099(2) Uani 1 1 d D
C22 C 0.3885(3) 0.5597(3) 0.4435(2) 0.0617(10) Uani 1 1 d .
H22 H 0.4053 0.6087 0.4243 0.074 Uiso 1 1 calc R
C22' C 0.1769(4) 0.1620(3) 0.2678(4) 0.111(3) Uani 1 1 d .
H22' H 0.1887 0.215 0.2524 0.134 Uiso 1 1 calc R
C23 C 0.3473(3) 0.4787(3) 0.4044(2) 0.0661(11) Uani 1 1 d .
H23 H 0.337 0.4724 0.3586 0.079 Uiso 1 1 calc R
C23' C 0.1349(4) 0.0812(3) 0.2220(3) 0.0868(16) Uani 1 1 d .
H23' H 0.1189 0.0811 0.1774 0.104 Uiso 1 1 calc R
C24' C 0.1172(3) 0.0007(3) 0.2441(2) 0.0585(10) Uani 1 1 d .
C24 C 0.3202(3) 0.4049(3) 0.4313(2) 0.0606(11) Uani 1 1 d D
C25' C 0.1426(3) 0.0079(3) 0.3124(2) 0.0729(12) Uani 1 1 d .
H25' H 0.1308 -0.0442 0.3289 0.087 Uiso 1 1 calc R
C25 C 0.3386(3) 0.4187(3) 0.5008(2) 0.0587(10) Uani 1 1 d .
H25 H 0.3218 0.3709 0.5213 0.07 Uiso 1 1 calc R
C26' C 0.1834(4) 0.0867(4) 0.3557(3) 0.0904(17) Uani 1 1 d .
H26' H 0.1993 0.0866 0.4003 0.109 Uiso 1 1 calc R
C26 C 0.3810(3) 0.5016(3) 0.53844(18) 0.0510(9) Uani 1 1 d .
H26 H 0.3928 0.51 0.5844 0.061 Uiso 1 1 calc R
C27 C 0.2750(4) 0.3253(4) 0.3784(3) 0.0508(17) Uiso 0.654(11) 1 d PD
H27 H 0.267 0.3314 0.3346 0.061 Uiso 0.654(11) 1 calc PR
C27' C 0.2457(4) 0.2457(4) 0.3918(3) 0.0532(19) Uiso 0.654(11) 1 d PD
H27' H 0.2521 0.2387 0.4354 0.064 Uiso 0.654(11) 1 calc PR
C271 C 0.2494(7) 0.2679(6) 0.3452(5) 0.046(3) Uiso 0.346(11) 1 d PD
H271 H 0.2573 0.299 0.3113 0.055 Uiso 0.346(11) 1 calc PR
C270 C 0.2769(7) 0.3026(6) 0.4095(5) 0.047(3) Uiso 0.346(11) 1 d PD
H270 H 0.2703 0.2667 0.4405 0.056 Uiso 0.346(11) 1 calc PR
C31' C 0.7901(3) 0.3256(3) 0.9006(2) 0.0647(12) Uani 1 1 d D
C32' C 0.8138(3) 0.4094(3) 0.8862(2) 0.0682(12) Uani 1 1 d .
H32' H 0.8048 0.4143 0.8421 0.082 Uiso 1 1 calc R
C32 C 0.6105(3) 0.0378(3) 0.6699(2) 0.0576(10) Uani 1 1 d .
H32 H 0.5937 0.0476 0.6278 0.069 Uiso 1 1 calc R
C33' C 0.8497(3) 0.4849(3) 0.9340(2) 0.0601(10) Uani 1 1 d .
H33' H 0.8656 0.5397 0.9216 0.072 Uiso 1 1 calc R
C33 C 0.6503(3) 0.1096(3) 0.7219(3) 0.0662(12) Uani 1 1 d .
H33 H 0.6595 0.1677 0.7145 0.079 Uiso 1 1 calc R
C34 C 0.6772(3) 0.0970(3) 0.7856(2) 0.0606(11) Uani 1 1 d D
C34' C 0.8638(3) 0.4828(2) 1.00163(18) 0.0485(8) Uani 1 1 d .
C35' C 0.8408(3) 0.3978(3) 1.0180(2) 0.0582(10) Uani 1 1 d .
H35' H 0.8494 0.3932 1.0622 0.07 Uiso 1 1 calc R
C35 C 0.6595(3) 0.0089(3) 0.7931(2) 0.0605(10) Uani 1 1 d .
H35 H 0.6753 -0.003 0.8347 0.073 Uiso 1 1 calc R
C36' C 0.8056(3) 0.3213(3) 0.9685(3) 0.0659(12) Uani 1 1 d .
H36' H 0.7917 0.2657 0.98 0.079 Uiso 1 1 calc R
C36 C 0.6198(3) -0.0602(3) 0.7415(2) 0.0542(9) Uani 1 1 d .
H36 H 0.6086 -0.1186 0.7483 0.065 Uiso 1 1 calc R
C37' C 0.7472(3) 0.2514(3) 0.8432(2) 0.0505(14) Uiso 0.800(10) 1 d PD
H37' H 0.7379 0.2656 0.8017 0.061 Uiso 0.800(10) 1 calc PR
C37 C 0.7210(3) 0.1664(3) 0.8464(2) 0.0505(14) Uiso 0.800(10) 1 d PD
H37 H 0.73 0.1498 0.887 0.061 Uiso 0.800(10) 1 calc PR
C370 C 0.7172(11) 0.1979(8) 0.8112(7) 0.038(5) Uiso 0.200(10) 1 d PD
H370 H 0.716 0.2395 0.7844 0.045 Uiso 0.200(10) 1 calc PR
C371 C 0.7548(10) 0.2214(8) 0.8764(7) 0.036(5) Uiso 0.200(10) 1 d PD
C41' C 0.7701(3) 0.8239(3) 0.17902(19) 0.0513(9) Uani 1 1 d .
C42 C 0.6213(3) 0.4502(3) 0.04436(19) 0.0573(10) Uani 1 1 d .
H42 H 0.6151 0.404 0.0673 0.069 Uiso 1 1 calc R
C42' C 0.7936(3) 0.8435(3) 0.2480(2) 0.0612(10) Uani 1 1 d .
H42' H 0.783 0.7969 0.2704 0.073 Uiso 1 1 calc R
C43 C 0.6560(3) 0.5358(3) 0.07834(18) 0.0564(9) Uani 1 1 d .
H43 H 0.6724 0.5476 0.1243 0.068 Uiso 1 1 calc R
C43' C 0.8318(3) 0.9291(3) 0.2839(2) 0.0636(11) Uani 1 1 d .
H43' H 0.847 0.9391 0.3298 0.076 Uiso 1 1 calc R
C44' C 0.8484(3) 1.0017(3) 0.2528(2) 0.0569(9) Uani 1 1 d .
C44 C 0.6675(2) 0.6072(3) 0.04552(18) 0.0475(8) Uani 1 1 d .
C45 C 0.6397(3) 0.5839(3) -0.02345(19) 0.0562(9) Uani 1 1 d .
H45 H 0.6452 0.6287 -0.0477 0.067 Uiso 1 1 calc R
C45' C 0.8239(3) 0.9823(3) 0.1828(2) 0.0607(10) Uani 1 1 d .
H45' H 0.8336 1.0287 0.1602 0.073 Uiso 1 1 calc R
C46 C 0.6046(3) 0.4968(3) -0.05526(19) 0.0566(9) Uani 1 1 d .
H46 H 0.5865 0.4832 -0.1011 0.068 Uiso 1 1 calc R
C46' C 0.7863(3) 0.8963(3) 0.1480(2) 0.0575(9) Uani 1 1 d .
H46' H 0.7709 0.8857 0.1021 0.069 Uiso 1 1 calc R
C47' C 0.7315(3) 0.7314(3) 0.14355(19) 0.0534(9) Uani 1 1 d .
H47' H 0.7249 0.6885 0.1695 0.064 Uiso 1 1 calc R
C47 C 0.7043(3) 0.7006(3) 0.07848(19) 0.0531(9) Uani 1 1 d .
H47 H 0.7094 0.7427 0.0519 0.064 Uiso 1 1 calc R
C51' C 0.7778(3) 0.3418(3) 0.3900(2) 0.0698(13) Uani 1 1 d D
C52 C 0.5894(3) -0.0409(3) 0.2333(2) 0.0605(10) Uani 1 1 d .
H52 H 0.5762 -0.0989 0.2408 0.073 Uiso 1 1 calc R
C52' C 0.7950(3) 0.3409(3) 0.4578(3) 0.0719(12) Uani 1 1 d .
H52' H 0.7768 0.2871 0.4711 0.086 Uiso 1 1 calc R
C53 C 0.6288(3) 0.0282(3) 0.2847(2) 0.0681(11) Uani 1 1 d .
H53 H 0.6414 0.0166 0.3267 0.082 Uiso 1 1 calc R
C53' C 0.8379(3) 0.4174(3) 0.5052(2) 0.0611(10) Uani 1 1 d .
H53' H 0.8487 0.4143 0.5497 0.073 Uiso 1 1 calc R
C54' C 0.8655(3) 0.4999(3) 0.4869(2) 0.0532(9) Uani 1 1 d .
C54 C 0.6509(3) 0.1145(3) 0.2772(2) 0.0720(13) Uani 1 1 d D
C55' C 0.8491(3) 0.4997(3) 0.4187(2) 0.0612(10) Uani 1 1 d .
H55' H 0.8673 0.5531 0.4047 0.073 Uiso 1 1 calc R
C55 C 0.6274(4) 0.1271(3) 0.2131(3) 0.0876(17) Uani 1 1 d .
H55 H 0.6392 0.185 0.2053 0.105 Uiso 1 1 calc R
C56' C 0.8071(3) 0.4231(3) 0.3728(2) 0.0699(12) Uani 1 1 d .
H56' H 0.7978 0.4256 0.3282 0.084 Uiso 1 1 calc R
C56 C 0.5865(4) 0.0546(3) 0.1606(2) 0.0749(13) Uani 1 1 d .
H56 H 0.5719 0.064 0.118 0.09 Uiso 1 1 calc R
C57 C 0.6973(4) 0.1850(4) 0.3374(3) 0.0562(16) Uiso 0.765(11) 1 d PD
H57 H 0.7024 0.1698 0.3787 0.067 Uiso 0.765(11) 1 calc PR
C57' C 0.7314(4) 0.2686(4) 0.3333(3) 0.0562(16) Uiso 0.765(11) 1 d PD
H57' H 0.7255 0.282 0.2914 0.067 Uiso 0.765(11) 1 calc PR
C570 C 0.6845(11) 0.2172(8) 0.3002(7) 0.049(5) Uiso 0.235(11) 1 d PD
H570 H 0.6769 0.2575 0.2731 0.058 Uiso 0.235(11) 1 calc PR
C571 C 0.7258(10) 0.2418(9) 0.3636(7) 0.048(5) Uiso 0.235(11) 1 d PD
H571 H 0.7236 0.2007 0.391 0.058 Uiso 0.235(11) 1 calc PR
C111 C 0.0654(4) 0.9143(3) 0.4590(3) 0.0803(14) Uani 1 1 d .
H11A H 0.1259 0.9456 0.4846 0.096 Uiso 1 1 calc R
H11B H 0.0208 0.8999 0.4883 0.096 Uiso 1 1 calc R
H11C H 0.0419 0.9518 0.432 0.096 Uiso 1 1 calc R
C121 C 0.1746(4) 0.1852(4) 0.0724(3) 0.0950(17) Uani 1 1 d .
H12A H 0.201 0.2313 0.0506 0.114 Uiso 1 1 calc R
H12B H 0.164 0.1274 0.0424 0.114 Uiso 1 1 calc R
H12C H 0.2183 0.1861 0.1111 0.114 Uiso 1 1 calc R
C122 C -0.0011(4) 0.1400(4) 0.0549(3) 0.0902(16) Uani 1 1 d .
H12D H -0.0422 0.1218 0.0854 0.108 Uiso 1 1 calc R
H12E H 0.0152 0.0879 0.0292 0.108 Uiso 1 1 calc R
H12F H -0.0335 0.1699 0.0258 0.108 Uiso 1 1 calc R
C211 C 0.4509(3) 0.6605(3) 0.5514(2) 0.0639(11) Uani 1 1 d .
H21A H 0.4671 0.6557 0.5965 0.077 Uiso 1 1 calc R
H21B H 0.4072 0.7004 0.5496 0.077 Uiso 1 1 calc R
H21C H 0.5077 0.684 0.5349 0.077 Uiso 1 1 calc R
C221 C 0.0551(4) -0.0862(4) 0.1314(2) 0.0849(15) Uani 1 1 d .
H22A H 0.0038 -0.0558 0.124 0.102 Uiso 1 1 calc R
H22B H 0.0354 -0.1484 0.1091 0.102 Uiso 1 1 calc R
H22C H 0.1095 -0.0587 0.1142 0.102 Uiso 1 1 calc R
C222 C 0.0540(4) -0.1603(3) 0.2256(3) 0.0802(14) Uani 1 1 d .
H22D H 0.1083 -0.1694 0.2527 0.096 Uiso 1 1 calc R
H22E H 0.0326 -0.2108 0.1887 0.096 Uiso 1 1 calc R
H22F H 0.0035 -0.1545 0.2516 0.096 Uiso 1 1 calc R
C311 C 0.5532(3) -0.1228(3) 0.6250(2) 0.0633(11) Uani 1 1 d .
H31A H 0.5494 -0.1779 0.6402 0.076 Uiso 1 1 calc R
H31B H 0.5919 -0.1233 0.5902 0.076 Uiso 1 1 calc R
H31C H 0.4903 -0.117 0.6084 0.076 Uiso 1 1 calc R
C321 C 0.9258(4) 0.6458(3) 1.0309(3) 0.0723(12) Uani 1 1 d .
H32A H 0.976 0.642 1.0044 0.087 Uiso 1 1 calc R
H32B H 0.9485 0.6922 1.0703 0.087 Uiso 1 1 calc R
H32C H 0.8726 0.6599 1.0058 0.087 Uiso 1 1 calc R
C322 C 0.9145(4) 0.5591(4) 1.1189(2) 0.0792(14) Uani 1 1 d .
H32D H 0.8587 0.5265 1.1316 0.095 Uiso 1 1 calc R
H32E H 0.9301 0.6197 1.1448 0.095 Uiso 1 1 calc R
H32F H 0.967 0.5301 1.1264 0.095 Uiso 1 1 calc R
C411 C 0.5568(3) 0.3365(3) -0.0577(2) 0.0633(11) Uani 1 1 d .
H41A H 0.5084 0.3349 -0.0938 0.076 Uiso 1 1 calc R
H41B H 0.5297 0.3027 -0.0276 0.076 Uiso 1 1 calc R
H41C H 0.6072 0.3105 -0.0747 0.076 Uiso 1 1 calc R
C421 C 0.9122(4) 1.1060(4) 0.3593(3) 0.0890(16) Uani 1 1 d .
H42A H 0.8632 1.0744 0.379 0.107 Uiso 1 1 calc R
H42B H 0.9222 1.1695 0.3775 0.107 Uiso 1 1 calc R
H42C H 0.9705 1.0858 0.3686 0.107 Uiso 1 1 calc R
C422 C 0.9079(4) 1.1612(3) 0.2555(3) 0.0865(15) Uani 1 1 d .
H42D H 0.9592 1.1514 0.2311 0.104 Uiso 1 1 calc R
H42E H 0.9275 1.2168 0.2881 0.104 Uiso 1 1 calc R
H42F H 0.8534 1.1641 0.2255 0.104 Uiso 1 1 calc R
C511 C 0.5276(4) -0.1052(3) 0.1167(2) 0.0740(13) Uani 1 1 d .
H51A H 0.5702 -0.109 0.0844 0.089 Uiso 1 1 calc R
H51B H 0.4674 -0.0973 0.0965 0.089 Uiso 1 1 calc R
H51C H 0.5181 -0.1597 0.133 0.089 Uiso 1 1 calc R
C521 C 0.9272(4) 0.5779(3) 0.6025(2) 0.0735(12) Uani 1 1 d .
H52A H 0.8707 0.5536 0.6189 0.088 Uiso 1 1 calc R
H52B H 0.9525 0.6386 0.6267 0.088 Uiso 1 1 calc R
H52C H 0.9739 0.5419 0.608 0.088 Uiso 1 1 calc R
C522 C 0.9318(4) 0.6623(3) 0.5134(3) 0.0750(12) Uani 1 1 d .
H52D H 0.9906 0.6638 0.4957 0.09 Uiso 1 1 calc R
H52E H 0.9401 0.7111 0.5514 0.09 Uiso 1 1 calc R
H52F H 0.883 0.6684 0.4801 0.09 Uiso 1 1 calc R
N31 N 0.5960(2) -0.04669(19) 0.68020(15) 0.0472(7) Uani 1 1 d .
N32 N 0.8959(3) 0.5606(2) 1.04898(16) 0.0592(8) Uani 1 1 d .
N41 N 0.5954(2) 0.4300(2) -0.02251(15) 0.0498(7) Uani 1 1 d .
N21 N 0.4058(2) 0.5710(2) 0.51015(15) 0.0473(7) Uani 1 1 d .
N22 N 0.0801(3) -0.0795(2) 0.20144(17) 0.0647(9) Uani 1 1 d .
N11 N 0.0771(2) 0.8306(2) 0.41602(16) 0.0562(8) Uani 1 1 d .
N52 N 0.9038(3) 0.5772(2) 0.53295(17) 0.0622(9) Uani 1 1 d .
N42 N 0.8833(3) 1.0883(2) 0.2881(2) 0.0737(10) Uani 1 1 d .
N12 N 0.0852(3) 0.2012(2) 0.09183(19) 0.0680(9) Uani 1 1 d .
N51 N 0.5685(2) -0.0288(2) 0.17180(16) 0.0540(8) Uani 1 1 d .

loop_
_atom_site_aniso_label
_atom_site_aniso_U_11
_atom_site_aniso_U_22
_atom_site_aniso_U_33
_atom_site_aniso_U_23
_atom_site_aniso_U_13
_atom_site_aniso_U_12
Rh1 0.04639(16) 0.03311(14) 0.03507(14) 0.00985(10) 0.00288(10) 0.00706(11)
I1 0.1051(3) 0.0713(2) 0.0717(2) 0.02152(16) 0.02484(18) 0.02574(18)
I2 0.0912(2) 0.0727(2) 0.0802(2) 0.00012(17) 0.00319(18) 0.01837(18)
O1 0.111(3) 0.078(2) 0.130(4) 0.007(2) 0.053(3) 0.016(2)
O2 0.090(3) 0.102(3) 0.187(5) -0.005(3) 0.003(3) 0.026(2)
O3 0.080(2) 0.109(3) 0.123(3) -0.036(3) 0.002(2) 0.025(2)
O4 0.135(4) 0.088(3) 0.102(3) 0.007(2) 0.005(3) 0.042(3)
O5 0.117(3) 0.067(2) 0.103(3) 0.0113(19) 0.019(2) 0.018(2)
O6 0.130(4) 0.143(4) 0.156(5) -0.042(4) 0.059(4) -0.018(3)
O11 0.0633(18) 0.073(2) 0.095(2) 0.0302(17) 0.0352(17) 0.0278(16)
O12 0.0483(14) 0.0484(14) 0.0587(15) 0.0233(12) 0.0159(11) 0.0067(11)
O13 0.0547(14) 0.0475(13) 0.0537(14) 0.0242(11) 0.0207(11) 0.0164(12)
O14 0.0770(19) 0.0419(14) 0.080(2) 0.0246(14) 0.0243(15) 0.0178(13)
O21 0.0733(17) 0.0365(12) 0.0397(13) 0.0125(10) -0.0040(11) 0.0068(12)
O22 0.123(3) 0.0392(16) 0.102(3) 0.0242(17) 0.001(2) -0.0035(17)
O23 0.089(2) 0.069(2) 0.083(2) -0.0199(18) -0.0118(19) -0.0074(18)
O24 0.0671(17) 0.0577(16) 0.0406(14) 0.0076(12) -0.0111(12) 0.0063(13)
O31 0.0507(14) 0.0383(12) 0.0440(13) 0.0027(10) 0.0086(10) 0.0053(10)
O32 0.0560(14) 0.0475(14) 0.0397(13) 0.0022(11) 0.0036(11) 0.0177(12)
O33 0.0547(18) 0.117(3) 0.072(2) -0.0053(19) 0.0195(15) 0.0104(18)
O34 0.0571(16) 0.0571(17) 0.0672(18) -0.0072(14) -0.0013(14) -0.0010(13)
C101 0.0456(19) 0.0410(18) 0.0434(18) 0.0118(15) 0.0041(15) 0.0065(15)
C102 0.0411(18) 0.047(2) 0.0481(19) 0.0113(16) 0.0062(15) 0.0058(15)
C201 0.058(2) 0.0357(19) 0.058(2) 0.0084(16) 0.0078(17) 0.0081(16)
C202 0.051(2) 0.050(2) 0.048(2) -0.0078(17) -0.0017(16) 0.0056(17)
C301 0.055(2) 0.057(2) 0.0413(19) 0.0123(17) 0.0090(16) 0.0144(18)
C303 0.055(2) 0.0408(18) 0.0412(18) 0.0125(15) 0.0051(16) 0.0098(16)
C11' 0.087(3) 0.061(2) 0.053(2) 0.024(2) 0.018(2) 0.030(2)
C12 0.050(2) 0.071(3) 0.066(3) 0.015(2) 0.0152(19) 0.010(2)
C12' 0.077(3) 0.064(3) 0.067(3) 0.023(2) 0.012(2) 0.020(2)
C13' 0.069(3) 0.061(3) 0.062(3) 0.020(2) 0.006(2) 0.012(2)
C13 0.064(3) 0.061(3) 0.055(2) 0.011(2) 0.0084(19) -0.008(2)
C14' 0.064(2) 0.048(2) 0.048(2) 0.0149(17) 0.0045(17) 0.0097(18)
C14 0.075(3) 0.055(2) 0.047(2) 0.0188(18) 0.0188(19) 0.014(2)
C15' 0.065(3) 0.055(2) 0.063(3) 0.014(2) 0.003(2) 0.010(2)
C15 0.058(2) 0.064(3) 0.066(3) 0.015(2) 0.015(2) 0.016(2)
C16' 0.085(3) 0.051(2) 0.052(2) 0.0155(19) -0.012(2) -0.006(2)
C16 0.051(2) 0.065(3) 0.063(3) 0.007(2) 0.0064(18) 0.0043(19)
C21' 0.052(3) 0.077(4) 0.141(6) -0.030(4) -0.014(3) 0.022(3)
C22 0.066(3) 0.069(3) 0.048(2) 0.018(2) 0.0117(19) 0.002(2)
C22' 0.077(4) 0.042(3) 0.210(8) 0.037(4) -0.018(4) 0.012(2)
C23 0.066(3) 0.085(3) 0.038(2) 0.004(2) 0.0107(18) -0.001(2)
C23' 0.086(3) 0.055(3) 0.114(4) 0.027(3) -0.020(3) 0.012(2)
C24' 0.053(2) 0.047(2) 0.071(3) 0.0053(19) 0.0078(19) 0.0097(18)
C24 0.042(2) 0.062(2) 0.065(3) -0.014(2) 0.0086(18) 0.0086(18)
C25' 0.075(3) 0.069(3) 0.064(3) -0.002(2) 0.015(2) 0.002(2)
C25 0.057(2) 0.052(2) 0.069(3) 0.016(2) 0.0148(19) 0.0095(18)
C26' 0.077(3) 0.084(4) 0.088(4) -0.025(3) 0.009(3) 0.007(3)
C26 0.053(2) 0.058(2) 0.0420(19) 0.0113(17) 0.0085(16) 0.0113(18)
C31' 0.044(2) 0.071(3) 0.065(3) -0.015(2) 0.0089(18) 0.0068(19)
C32' 0.072(3) 0.071(3) 0.051(2) 0.000(2) 0.011(2) 0.001(2)
C32 0.067(2) 0.042(2) 0.067(3) 0.0158(18) 0.018(2) 0.0123(18)
C33' 0.071(3) 0.056(2) 0.049(2) 0.0066(18) 0.0084(19) 0.005(2)
C33 0.060(2) 0.0304(18) 0.110(4) 0.010(2) 0.030(2) 0.0078(17)
C34 0.041(2) 0.063(3) 0.069(3) -0.006(2) 0.0087(18) 0.0118(18)
C34' 0.0459(19) 0.049(2) 0.047(2) 0.0038(16) 0.0071(15) 0.0069(16)
C35' 0.064(2) 0.053(2) 0.054(2) 0.0099(18) 0.0087(18) 0.0072(19)
C35 0.057(2) 0.061(3) 0.060(2) 0.006(2) 0.0039(19) 0.0124(19)
C36' 0.052(2) 0.044(2) 0.099(4) 0.011(2) 0.016(2) 0.0046(18)
C36 0.052(2) 0.049(2) 0.063(2) 0.0144(18) 0.0070(18) 0.0103(17)
C41' 0.052(2) 0.049(2) 0.052(2) 0.0115(17) 0.0078(16) 0.0062(17)
C42 0.068(3) 0.057(2) 0.046(2) 0.0158(18) 0.0000(18) 0.0110(19)
C42' 0.078(3) 0.051(2) 0.052(2) 0.0136(18) 0.003(2) 0.008(2)
C43 0.069(2) 0.061(2) 0.0359(18) 0.0101(17) 0.0004(17) 0.009(2)
C43' 0.076(3) 0.061(3) 0.049(2) 0.0097(19) -0.002(2) 0.012(2)
C44' 0.052(2) 0.051(2) 0.063(2) 0.0059(19) 0.0088(18) 0.0074(17)
C44 0.0421(18) 0.054(2) 0.0468(19) 0.0107(16) 0.0081(15) 0.0106(16)
C45 0.068(2) 0.058(2) 0.044(2) 0.0170(18) 0.0078(18) 0.0117(19)
C45' 0.066(3) 0.057(2) 0.061(2) 0.018(2) 0.018(2) 0.006(2)
C46 0.062(2) 0.070(3) 0.0379(19) 0.0116(18) 0.0020(16) 0.015(2)
C46' 0.059(2) 0.061(2) 0.050(2) 0.0099(18) 0.0110(18) 0.0081(19)
C47' 0.055(2) 0.055(2) 0.050(2) 0.0149(18) 0.0072(17) 0.0098(18)
C47 0.054(2) 0.056(2) 0.050(2) 0.0149(17) 0.0097(17) 0.0077(18)
C51' 0.051(2) 0.076(3) 0.071(3) -0.014(2) -0.005(2) 0.024(2)
C52 0.058(2) 0.055(2) 0.070(3) 0.017(2) 0.019(2) 0.0095(19)
C52' 0.057(2) 0.055(2) 0.102(4) 0.015(2) 0.008(2) 0.011(2)
C53 0.060(3) 0.075(3) 0.063(3) 0.004(2) 0.011(2) 0.012(2)
C53' 0.062(2) 0.059(2) 0.059(2) 0.0103(19) -0.0010(19) 0.014(2)
C54' 0.047(2) 0.057(2) 0.055(2) 0.0090(18) 0.0017(17) 0.0161(17)
C54 0.062(3) 0.074(3) 0.072(3) -0.006(2) 0.024(2) 0.009(2)
C55' 0.063(2) 0.064(3) 0.054(2) 0.009(2) 0.0013(19) 0.016(2)
C55 0.102(4) 0.037(2) 0.127(5) 0.017(3) 0.046(4) 0.005(2)
C56' 0.071(3) 0.076(3) 0.057(3) 0.001(2) 0.001(2) 0.022(2)
C56 0.105(4) 0.057(3) 0.069(3) 0.021(2) 0.033(3) 0.012(2)
C111 0.091(3) 0.072(3) 0.073(3) -0.005(2) 0.022(3) 0.021(3)
C121 0.103(4) 0.074(3) 0.101(4) -0.005(3) 0.034(3) 0.018(3)
C122 0.105(4) 0.071(3) 0.073(3) -0.005(3) -0.006(3) -0.002(3)
C211 0.060(2) 0.051(2) 0.070(3) -0.004(2) 0.006(2) 0.0028(19)
C221 0.096(4) 0.085(3) 0.062(3) 0.005(3) 0.000(3) 0.007(3)
C222 0.093(4) 0.054(3) 0.086(3) 0.011(2) 0.020(3) -0.004(2)
C311 0.069(3) 0.045(2) 0.063(3) -0.0032(18) -0.001(2) 0.0032(19)
C321 0.078(3) 0.049(2) 0.083(3) 0.005(2) 0.015(2) 0.002(2)
C322 0.096(4) 0.080(3) 0.049(2) -0.002(2) -0.002(2) 0.010(3)
C411 0.061(2) 0.055(2) 0.064(3) -0.0034(19) 0.001(2) 0.0110(19)
C421 0.091(4) 0.070(3) 0.085(4) -0.013(3) -0.009(3) 0.009(3)
C422 0.088(4) 0.052(3) 0.112(4) 0.009(3) 0.026(3) -0.002(2)
C511 0.081(3) 0.058(3) 0.069(3) -0.007(2) 0.011(2) 0.002(2)
C521 0.080(3) 0.077(3) 0.056(3) 0.006(2) -0.008(2) 0.017(2)
C522 0.079(3) 0.060(3) 0.078(3) 0.011(2) 0.006(2) 0.003(2)
N31 0.0478(16) 0.0359(15) 0.0551(18) 0.0060(13) 0.0069(13) 0.0062(13)
N32 0.071(2) 0.0506(18) 0.0462(18) 0.0025(14) 0.0004(15) 0.0001(16)
N41 0.0474(17) 0.0538(18) 0.0430(16) 0.0042(14) -0.0003(13) 0.0085(14)
N21 0.0447(16) 0.0474(17) 0.0444(16) 0.0035(13) 0.0048(13) 0.0036(13)
N22 0.082(2) 0.0479(19) 0.055(2) 0.0026(15) 0.0075(17) 0.0011(17)
N11 0.0573(19) 0.0566(19) 0.0528(18) 0.0073(15) 0.0141(15) 0.0088(16)
N52 0.070(2) 0.055(2) 0.0515(19) 0.0066(16) -0.0075(16) 0.0028(17)
N42 0.082(3) 0.053(2) 0.073(2) -0.0020(18) 0.009(2) -0.0017(18)
N12 0.071(2) 0.055(2) 0.070(2) -0.0007(17) 0.0076(18) 0.0072(18)
N51 0.0602(19) 0.0433(17) 0.0565(19) 0.0070(14) 0.0178(15) 0.0043(14)

loop_
_atom_type_symbol
_atom_type_description
_atom_type_scat_dispersion_real
_atom_type_scat_dispersion_imag
_atom_type_scat_source
C C 0.0033 0.0016 'International Tables Vol C Tables 4.2.6.8 and 6.1.1.4'
H H 0 0 'International Tables Vol C Tables 4.2.6.8 and 6.1.1.4'
N N 0.0061 0.0033 'International Tables Vol C Tables 4.2.6.8 and 6.1.1.4'
O O 0.0106 0.006 'International Tables Vol C Tables 4.2.6.8 and 6.1.1.4'
Rh Rh -1.1178 0.9187 'International Tables Vol C Tables 4.2.6.8 and 6.1.1.4'
I I -0.4742 1.8119 'International Tables Vol C Tables 4.2.6.8 and 6.1.1.4'

loop_
_geom_angle_atom_site_label_1
_geom_angle_atom_site_label_2
_geom_angle_atom_site_label_3
_geom_angle
O24 Rh1 O12 89.72(11)
O24 Rh1 O21 83.09(10)
O12 Rh1 O21 94.73(10)
O24 Rh1 O13 95.55(11)
O12 Rh1 O13 83.02(9)
O21 Rh1 O13 177.39(10)
O24 Rh1 O32 94.28(11)
O12 Rh1 O32 174.57(10)
O21 Rh1 O32 89.40(11)
O13 Rh1 O32 92.92(10)
O24 Rh1 O31 176.68(11)
O12 Rh1 O31 93.31(10)
O21 Rh1 O31 95.28(10)
O13 Rh1 O31 86.19(10)
O32 Rh1 O31 82.78(9)
C102 O12 Rh1 112.0(2)
C101 O13 Rh1 111.7(2)
C201 O21 Rh1 112.8(2)
C202 O24 Rh1 112.4(2)
C303 O31 Rh1 112.1(2)
C301 O32 Rh1 112.4(2)
O14 C101 O13 124.5(3)
O14 C101 C102 119.9(3)
O13 C101 C102 115.5(3)
O11 C102 O12 123.7(3)
O11 C102 C101 120.7(3)
O12 C102 C101 115.6(3)
O22 C201 O21 124.5(4)
O22 C201 C202 120.2(4)
O21 C201 C202 115.3(3)
O23 C202 O24 124.1(4)
O23 C202 C201 119.5(4)
O24 C202 C201 116.3(3)
O33 C301 O32 124.2(4)
O33 C301 C303 119.9(4)
O32 C301 C303 115.9(3)
O34 C303 O31 124.4(3)
O34 C303 C301 120.0(3)
O31 C303 C301 115.6(3)
C12' C11' C16' 117.1(4)
C12' C11' C17' 117.7(4)
C16' C11' C17' 125.0(4)
C12' C11' C171 155.6(8)
C16' C11' C171 87.1(8)
C17' C11' C171 38.0(7)
N11 C12 C13 121.5(4)
C13' C12' C11' 122.2(5)
C12' C13' C14' 122.3(4)
C12 C13 C14 120.1(4)
N12 C14' C13' 121.4(4)
N12 C14' C15' 121.4(4)
C13' C14' C15' 117.2(4)
C15 C14 C13 116.6(4)
C15 C14 C17 116.6(4)
C13 C14 C17 126.9(4)
C15 C14 C170 148.9(9)
C13 C14 C170 94.6(8)
C17 C14 C170 32.3(7)
C16' C15' C14' 119.5(4)
C16 C15 C14 121.5(4)
C15' C16' C11' 121.5(4)
C15 C16 N11 121.2(4)
C17 C17' C11' 125.0(4)
C17' C17 C14 122.0(4)
C170 C171 C11' 111.3(14)
C171 C170 C14 119.8(15)
C26' C21' C22' 116.5(5)
C26' C21' C27' 113.1(6)
C22' C21' C27' 130.4(6)
C26' C21' C271 153.6(7)
C22' C21' C271 89.2(6)
C27' C21' C271 41.6(4)
C23 C22 N21 121.1(4)
C21' C22' C23' 122.7(5)
C22 C23 C24 120.9(4)
C24' C23' C22' 119.5(6)
N22 C24' C23' 121.7(4)
N22 C24' C25' 122.3(4)
C23' C24' C25' 116.0(4)
C23 C24 C25 116.7(4)
C23 C24 C27 110.3(4)
C25 C24 C27 133.0(5)
C23 C24 C270 140.4(5)
C25 C24 C270 102.9(5)
C27 C24 C270 30.3(4)
C26' C25' C24' 123.5(5)
C26 C25 C24 120.4(4)
C25' C26' C21' 121.8(6)
N21 C26 C25 120.8(4)
C27' C27 C24 121.6(6)
C27 C27' C21' 119.4(6)
C270 C271 C21' 108.7(8)
C271 C270 C24 117.8(9)
C32' C31' C36' 116.8(4)
C32' C31' C37' 115.3(4)
C36' C31' C37' 127.8(4)
C32' C31' C371 149.6(6)
C36' C31' C371 93.5(6)
C37' C31' C371 34.7(5)
C33' C32' C31' 122.4(4)
N31 C32 C33 119.9(4)
C32' C33' C34' 121.9(4)
C32 C33 C34 121.4(4)
C35 C34 C33 115.9(4)
C35 C34 C37 115.9(4)
C33 C34 C37 128.2(4)
C35 C34 C370 152.7(7)
C33 C34 C370 91.3(6)
C37 C34 C370 37.0(6)
N32 C34' C33' 120.7(4)
N32 C34' C35' 122.2(3)
C33' C34' C35' 117.1(3)
C36' C35' C34' 120.1(4)
C36 C35 C34 121.5(4)
C35' C36' C31' 121.6(4)
N31 C36 C35 121.5(4)
C37 C37' C31' 124.6(5)
C37' C37 C34 120.3(5)
C371 C370 C34 114.1(11)
C370 C371 C31' 111.9(11)
C46' C41' C42' 116.6(4)
C46' C41' C47' 123.7(4)
C42' C41' C47' 119.7(4)
C43 C42 N41 121.5(4)
C43' C42' C41' 122.2(4)
C42 C43 C44 121.0(3)
C42' C43' C44' 121.2(4)
N42 C44' C43' 122.0(4)
N42 C44' C45' 121.1(4)
C43' C44' C45' 116.8(4)
C43 C44 C45 115.9(3)
C43 C44 C47 124.2(3)
C45 C44 C47 119.9(3)
C46 C45 C44 120.8(4)
C46' C45' C44' 120.9(4)
N41 C46 C45 121.8(3)
C45' C46' C41' 122.2(4)
C47 C47' C41' 127.9(4)
C47' C47 C44 125.6(4)
C56' C51' C52' 116.8(4)
C56' C51' C57' 113.6(5)
C52' C51' C57' 129.7(5)
C56' C51' C571 144.9(7)
C52' C51' C571 98.3(7)
C57' C51' C571 31.4(5)
N51 C52 C53 122.0(4)
C53' C52' C51' 122.0(4)
C52 C53 C54 122.2(5)
C52' C53' C54' 120.4(4)
N52 C54' C53' 121.6(4)
N52 C54' C55' 121.3(4)
C53' C54' C55' 117.0(4)
C53 C54 C55 115.6(4)
C53 C54 C57 117.2(5)
C55 C54 C57 127.2(5)
C53 C54 C570 156.0(7)
C55 C54 C570 88.2(6)
C57 C54 C570 39.1(6)
C56' C55' C54' 121.4(4)
C56 C55 C54 121.3(4)
C55' C56' C51' 122.4(4)
N51 C56 C55 119.5(5)
C57' C57 C54 121.2(5)
C57 C57' C51' 124.7(5)
C571 C570 C54 112.2(11)
C570 C571 C51' 117.5(12)
C36 N31 C32 119.7(3)
C36 N31 C311 120.5(3)
C32 N31 C311 119.8(3)
C34' N32 C321 121.1(3)
C34' N32 C322 121.3(4)
C321 N32 C322 117.0(4)
C46 N41 C42 118.9(3)
C46 N41 C411 121.0(3)
C42 N41 C411 120.1(3)
C26 N21 C22 120.1(3)
C26 N21 C211 120.3(3)
C22 N21 C211 119.7(3)
C24' N22 C221 121.8(4)
C24' N22 C222 120.9(4)
C221 N22 C222 116.9(4)
C12 N11 C16 119.1(4)
C12 N11 C111 119.9(4)
C16 N11 C111 121.0(4)
C54' N52 C521 122.1(4)
C54' N52 C522 121.2(4)
C521 N52 C522 116.4(4)
C44' N42 C422 121.5(4)
C44' N42 C421 120.1(4)
C422 N42 C421 117.5(4)
C14' N12 C121 121.5(4)
C14' N12 C122 120.6(4)
C121 N12 C122 117.0(4)
C52 N51 C56 119.4(4)
C52 N51 C511 120.8(4)
C56 N51 C511 119.7(4)

loop_
_geom_bond_atom_site_label_1
_geom_bond_atom_site_label_2
_geom_bond_distance
Rh1 O24 2.004(2)
Rh1 O12 2.006(2)
Rh1 O21 2.012(2)
Rh1 O13 2.013(2)
Rh1 O32 2.019(2)
Rh1 O31 2.020(2)
O11 C102 1.211(5)
O12 C102 1.286(4)
O13 C101 1.281(4)
O14 C101 1.217(4)
O21 C201 1.282(4)
O22 C201 1.202(5)
O23 C202 1.218(5)
O24 C202 1.283(5)
O31 C303 1.285(4)
O32 C301 1.276(4)
O33 C301 1.205(5)
O34 C303 1.225(4)
C101 C102 1.555(5)
C201 C202 1.546(5)
C301 C303 1.559(5)
C11' C12' 1.368(7)
C11' C16' 1.408(7)
C11' C17' 1.467(6)
C11' C171 1.564(14)
C12 N11 1.347(5)
C12 C13 1.359(6)
C12' C13' 1.351(6)
C13' C14' 1.394(6)
C13 C14 1.400(6)
C14' N12 1.363(5)
C14' C15' 1.407(6)
C14 C15 1.382(6)
C14 C17 1.481(6)
C14 C170 1.515(14)
C15' C16' 1.397(6)
C15 C16 1.346(6)
C16 N11 1.349(5)
C17' C17 1.332(7)
C171 C170 1.349(18)
C21' C26' 1.365(9)
C21' C22' 1.399(10)
C21' C27' 1.508(7)
C21' C271 1.564(10)
C22 C23 1.346(6)
C22 N21 1.349(5)
C22' C23' 1.403(8)
C23 C24 1.380(6)
C23' C24' 1.399(6)
C24' N22 1.356(5)
C24' C25' 1.402(6)
C24 C25 1.405(6)
C24 C27 1.473(7)
C24 C270 1.549(10)
C25' C26' 1.356(7)
C25 C26 1.360(6)
C26 N21 1.333(5)
C27 C27' 1.319(8)
C271 C270 1.325(13)
C31' C32' 1.379(7)
C31' C36' 1.418(7)
C31' C37' 1.473(6)
C31' C371 1.562(12)
C32' C33' 1.354(6)
C32 N31 1.348(5)
C32 C33 1.376(6)
C33' C34' 1.404(5)
C33 C34 1.395(7)
C34 C35 1.384(6)
C34 C37 1.481(6)
C34 C370 1.528(12)
C34' N32 1.366(5)
C34' C35' 1.413(5)
C35' C36' 1.381(6)
C35 C36 1.348(6)
C36 N31 1.346(5)
C37' C37 1.318(7)
C370 C371 1.352(16)
C41' C46' 1.392(6)
C41' C42' 1.395(5)
C41' C47' 1.453(5)
C42 C43 1.350(6)
C42 N41 1.356(5)
C42' C43' 1.368(6)
C43 C44 1.400(5)
C43' C44' 1.398(6)
C44' N42 1.370(5)
C44' C45' 1.416(6)
C44 C45 1.400(5)
C44 C47 1.448(5)
C45 C46 1.357(6)
C45' C46' 1.365(6)
C46 N41 1.338(5)
C47' C47 1.331(5)
C51' C56' 1.379(7)
C51' C52' 1.405(7)
C51' C57' 1.466(6)
C51' C571 1.553(12)
C52 N51 1.336(5)
C52 C53 1.344(6)
C52' C53' 1.379(6)
C53 C54 1.359(7)
C53' C54' 1.403(6)
C54' N52 1.359(5)
C54' C55' 1.410(6)
C54 C55 1.396(8)
C54 C57 1.490(7)
C54 C570 1.537(12)
C55' C56' 1.362(6)
C55 C56 1.391(7)
C56 N51 1.339(5)
C57 C57' 1.320(8)
C570 C571 1.334(16)
C111 N11 1.472(5)
C121 N12 1.442(7)
C122 N12 1.453(6)
C211 N21 1.471(5)
C221 N22 1.438(6)
C222 N22 1.438(6)
C311 N31 1.461(5)
C321 N32 1.445(5)
C322 N32 1.451(5)
C411 N41 1.464(5)
C421 N42 1.448(6)
C422 N42 1.435(6)
C511 N51 1.459(5)
C521 N52 1.442(5)
C522 N52 1.454(6)
